data_4117244
loop_
_publ_author_name
'Mafra, Lu\'is'
'Santos, S\'ergio M.'
'Siegel, Ren\'ee'
'Alves, In\^es'
'Paz, Filipe A. Almeida'
'Dudenko, Dmytro'
'Spiess, Hans W.'

_publ_contact_author_address
; Department of Chemistry
  University of Aveiro
  CICECO
  3810-193
  Aveiro
  Portugal

  Present address:
  Max-Planck-Insitut fur Polymerforschung
  Ackermannweg 10
  55128 Mainz
  Germany
;
_publ_contact_author_email lmafra@ua.pt
_publ_contact_author_fax '+351 234 370084'
_publ_contact_author_name 'Dr Luis Mafra'
_publ_contact_author_phone '+351 234 370200'
_publ_section_title
;
 Packing Interactions in Hydrated and Anhydrous Forms of the Antibiotic
 Ciprofloxacin: a Solid-State NMR, X-ray Diffraction, and Computer
 Simulation Study
;
_journal_coden_ASTM JACSAT
_journal_issue 1
_journal_name_full 'Journal of the American Chemical Society'
_journal_page_first 71
_journal_page_last 74
_journal_paper_doi 10.1021/ja208647n
_journal_volume 134
_journal_year 2012
_chemical_formula_moiety '3(C17 H18 G N3 O3), 14.5(H2 O)'
_chemical_formula_sum 'C51 H83 F3 N9 O23.5'
_chemical_formula_weight 1255.26
_space_group_IT_number 2
_symmetry_cell_setting triclinic
_symmetry_space_group_name_Hall '-P 1'
_symmetry_space_group_name_H-M 'P -1'
_atom_sites_solution_hydrogens geom
_atom_sites_solution_primary direct
_atom_sites_solution_secondary difmap
_audit_creation_date '13 June 2011'
_audit_creation_method 'SHELXL-97, manual editing plus enCIFer'
_cell_angle_alpha 115.640(3)
_cell_angle_beta 103.505(3)
_cell_angle_gamma 102.530(2)
_cell_formula_units_Z 2
_cell_length_a 13.8743(6)
_cell_length_b 15.9086(6)
_cell_length_c 16.5542(11)
_cell_measurement_reflns_used 9953
_cell_measurement_temperature 150(2)
_cell_measurement_theta_max 29.04
_cell_measurement_theta_min 3.02
_cell_volume 2984.8(3)
_computing_cell_refinement 'APEX2 (Bruker, 2006)'
_computing_data_collection 'APEX2 (Bruker, 2006)'
_computing_data_reduction 'SAINT+ (Bruker, 2005)'
_computing_molecular_graphics 'DIAMOND (Brandenburg, 2009)'
_computing_publication_material 'SHELXTL (Sheldrick, 2008)'
_computing_structure_refinement 'SHELXTL (Sheldrick, 2008)'
_computing_structure_solution 'SHELXTL (Sheldrick, 2008)'
_diffrn_ambient_temperature 150(2)
_diffrn_measured_fraction_theta_full 0.979
_diffrn_measured_fraction_theta_max 0.979
_diffrn_measurement_device_type 'Bruker X8 Kappa CCD APEX II'
_diffrn_measurement_method '\w / \f scans'
_diffrn_radiation_monochromator graphite
_diffrn_radiation_source 'fine-focus sealed tube'
_diffrn_radiation_type MoK\a
_diffrn_radiation_wavelength 0.71073
_diffrn_reflns_av_R_equivalents 0.0265
_diffrn_reflns_av_sigmaI/netI 0.0365
_diffrn_reflns_limit_h_max 18
_diffrn_reflns_limit_h_min -18
_diffrn_reflns_limit_k_max 21
_diffrn_reflns_limit_k_min -20
_diffrn_reflns_limit_l_max 21
_diffrn_reflns_limit_l_min -22
_diffrn_reflns_number 48264
_diffrn_reflns_theta_full 29.12
_diffrn_reflns_theta_max 29.12
_diffrn_reflns_theta_min 3.55
_diffrn_standards_number 0
_exptl_absorpt_coefficient_mu 0.116
_exptl_absorpt_correction_T_max 0.9908
_exptl_absorpt_correction_T_min 0.9794
_exptl_absorpt_correction_type multi-scan
_exptl_absorpt_process_details
;
 SADABS (Sheldrick, 1997)
;
_exptl_crystal_colour Colourless
_exptl_crystal_density_diffrn 1.397
_exptl_crystal_description Block
_exptl_crystal_F_000 1334
_exptl_crystal_size_max 0.18
_exptl_crystal_size_mid 0.10
_exptl_crystal_size_min 0.08
_refine_diff_density_max 0.887
_refine_diff_density_min -0.588
_refine_diff_density_rms 0.075
_refine_ls_extinction_method none
_refine_ls_goodness_of_fit_ref 1.038
_refine_ls_hydrogen_treatment mixed
_refine_ls_matrix_type full
_refine_ls_number_parameters 917
_refine_ls_number_reflns 15713
_refine_ls_number_restraints 42
_refine_ls_restrained_S_all 1.037
_refine_ls_R_factor_all 0.0807
_refine_ls_R_factor_gt 0.0526
_refine_ls_shift/su_max 0.000
_refine_ls_shift/su_mean 0.000
_refine_ls_structure_factor_coef Fsqd
_refine_ls_weighting_details 'calc w=1/[\s^2^(Fo^2^)+(0.0752P)^2^+2.1320P] where P=(Fo^2^+2Fc^2^)/3'
_refine_ls_weighting_scheme calc
_refine_ls_wR_factor_gt 0.1407
_refine_ls_wR_factor_ref 0.1601
_reflns_number_gt 11326
_reflns_number_total 15713
_reflns_threshold_expression I>2\s(I)
_cod_data_source_file ja208647n_si_002.cif
_cod_data_source_block 3
_cod_depositor_comments
;
 Updated bibliographic information.

 Antanas Vaitkus,
 2019-10-10
;
_cod_original_formula_sum 'C51 H83 F3 N9 O23.50'
_cod_database_code 4117244

loop_
_symmetry_equiv_pos_as_xyz
'x, y, z'
'-x, -y, -z'

loop_
_atom_site_label
_atom_site_type_symbol
_atom_site_fract_x
_atom_site_fract_y
_atom_site_fract_z
_atom_site_U_iso_or_equiv
_atom_site_adp_type
_atom_site_occupancy
_atom_site_symmetry_multiplicity
_atom_site_calc_flag
_atom_site_refinement_flags
O1_1 O 0.50006(11) 0.18377(12) 0.61022(11) 0.0339(4) Uani 1 1 d .
O2_1 O 0.44673(11) 0.09374(11) 0.45034(11) 0.0305(3) Uani 1 1 d .
O3_1 O 0.22576(11) -0.00008(10) 0.35099(10) 0.0240(3) Uani 1 1 d .
F1_1 F -0.15962(8) -0.05750(8) 0.28946(8) 0.0242(2) Uani 1 1 d .
N1_1 N 0.20988(12) 0.19636(11) 0.60542(11) 0.0171(3) Uani 1 1 d .
N2_1 N -0.17639(11) 0.08429(11) 0.45087(11) 0.0169(3) Uani 1 1 d .
N3_1 N -0.35130(13) 0.15174(12) 0.46847(12) 0.0214(3) Uani 1 1 d D
H3M_1 H -0.3243(15) 0.2192(9) 0.4850(18) 0.032 Uiso 1 1 d D
H3N_1 H -0.4238(9) 0.1329(15) 0.4627(18) 0.032 Uiso 1 1 d D
C13_1 C 0.42896(15) 0.13471(14) 0.52739(14) 0.0219(4) Uani 1 1 d .
C12_1 C 0.31600(14) 0.12558(13) 0.51838(13) 0.0184(3) Uani 1 1 d .
C14_1 C 0.22419(14) 0.06011(13) 0.42963(13) 0.0169(3) Uani 1 1 d .
C15_1 C 0.12225(14) 0.06713(12) 0.43803(13) 0.0165(3) Uani 1 1 d .
C5_1 C 0.02632(14) 0.00332(13) 0.35754(12) 0.0175(3) Uani 1 1 d .
H5_1 H 0.0272 -0.0440 0.2982 0.021 Uiso 1 1 calc R
C16_1 C -0.06743(14) 0.01010(13) 0.36558(12) 0.0175(3) Uani 1 1 d .
C17_1 C -0.07562(14) 0.08111(12) 0.44992(12) 0.0159(3) Uani 1 1 d .
C6_1 C 0.01824(14) 0.14221(12) 0.52954(12) 0.0168(3) Uani 1 1 d .
H6_1 H 0.0166 0.1897 0.5884 0.020 Uiso 1 1 calc R
C11_1 C 0.11606(13) 0.13460(12) 0.52413(12) 0.0158(3) Uani 1 1 d .
C4_1 C 0.30306(14) 0.18757(13) 0.60027(13) 0.0185(3) Uani 1 1 d .
H4_1 H 0.3645 0.2275 0.6579 0.022 Uiso 1 1 calc R
C1_1 C 0.20523(15) 0.26824(13) 0.69517(13) 0.0204(4) Uani 1 1 d .
H1_1 H 0.1713 0.2393 0.7290 0.024 Uiso 1 1 calc R
C3_1 C 0.29529(16) 0.36724(14) 0.75897(14) 0.0264(4) Uani 1 1 d .
H3A_1 H 0.3545 0.3805 0.7371 0.032 Uiso 1 1 calc R
H3B_1 H 0.3165 0.3970 0.8297 0.032 Uiso 1 1 calc R
C2_1 C 0.18832(17) 0.36149(15) 0.70317(15) 0.0294(4) Uani 1 1 d .
H2A_1 H 0.1442 0.3875 0.7398 0.035 Uiso 1 1 calc R
H2B_1 H 0.1822 0.3711 0.6472 0.035 Uiso 1 1 calc R
C7_1 C -0.23297(15) 0.10656(15) 0.37971(13) 0.0217(4) Uani 1 1 d .
H7A_1 H -0.2315 0.0632 0.3158 0.026 Uiso 1 1 calc R
H7B_1 H -0.1966 0.1771 0.3995 0.026 Uiso 1 1 calc R
C8_1 C -0.34743(15) 0.08895(16) 0.37238(14) 0.0255(4) Uani 1 1 d .
H8A_1 H -0.3839 0.1057 0.3257 0.031 Uiso 1 1 calc R
H8B_1 H -0.3851 0.0174 0.3485 0.031 Uiso 1 1 calc R
C9_1 C -0.28961(14) 0.13423(14) 0.54222(14) 0.0211(4) Uani 1 1 d .
H9A_1 H -0.3251 0.0650 0.5266 0.025 Uiso 1 1 calc R
H9B_1 H -0.2885 0.1807 0.6063 0.025 Uiso 1 1 calc R
C10_1 C -0.17639(14) 0.14965(13) 0.54647(13) 0.0186(3) Uani 1 1 d .
H10A_1 H -0.1385 0.2204 0.5679 0.022 Uiso 1 1 calc R
H10B_1 H -0.1385 0.1343 0.5939 0.022 Uiso 1 1 calc R
O1_2 O 0.13831(11) 0.53772(11) 0.64718(12) 0.0311(3) Uani 1 1 d .
O2_2 O 0.13695(11) 0.64890(12) 0.59951(12) 0.0306(3) Uani 1 1 d .
O3_2 O 0.28009(10) 0.65631(10) 0.50351(10) 0.0230(3) Uani 1 1 d .
F1_2 F 0.61641(9) 0.65183(8) 0.44141(8) 0.0227(2) Uani 1 1 d .
N1_2 N 0.45093(11) 0.58591(11) 0.68817(11) 0.0171(3) Uani 1 1 d .
N2_2 N 0.74857(11) 0.63344(11) 0.58431(11) 0.0170(3) Uani 1 1 d .
N3_2 N 0.97698(12) 0.68903(12) 0.65392(11) 0.0194(3) Uani 1 1 d D
H3M_2 H 0.9972(16) 0.7439(13) 0.7168(9) 0.029 Uiso 1 1 d D
H3N_2 H 1.0377(12) 0.6778(16) 0.6423(15) 0.029 Uiso 1 1 d D
C13_2 C 0.17912(14) 0.59551(14) 0.62095(14) 0.0216(4) Uani 1 1 d .
C12_2 C 0.28839(13) 0.60246(13) 0.61822(13) 0.0180(3) Uani 1 1 d .
C14_2 C 0.32969(13) 0.63324(12) 0.55965(13) 0.0171(3) Uani 1 1 d .
C15_2 C 0.43739(13) 0.63294(12) 0.56663(13) 0.0170(3) Uani 1 1 d .
C5_2 C 0.48212(14) 0.64934(13) 0.50412(13) 0.0180(3) Uani 1 1 d .
H5_2 H 0.4436 0.6625 0.4582 0.022 Uiso 1 1 calc R
C16_2 C 0.58072(14) 0.64635(13) 0.50963(12) 0.0172(3) Uani 1 1 d .
C17_2 C 0.64590(13) 0.63334(12) 0.57985(13) 0.0165(3) Uani 1 1 d .
C6_2 C 0.60057(13) 0.61493(13) 0.63958(13) 0.0177(3) Uani 1 1 d .
H6_2 H 0.6406 0.6044 0.6870 0.021 Uiso 1 1 calc R
C11_2 C 0.49643(13) 0.61153(12) 0.63132(12) 0.0161(3) Uani 1 1 d .
C4_2 C 0.34975(14) 0.57886(13) 0.67710(13) 0.0184(3) Uani 1 1 d .
H4_2 H 0.3185 0.5559 0.7126 0.022 Uiso 1 1 calc R
C1_2 C 0.51008(14) 0.55904(13) 0.75222(13) 0.0184(3) Uani 1 1 d .
H1_2 H 0.5186 0.4930 0.7201 0.022 Uiso 1 1 calc R
C3_2 C 0.60136(14) 0.64044(14) 0.84361(14) 0.0218(4) Uani 1 1 d .
H3A_2 H 0.6641 0.6245 0.8654 0.026 Uiso 1 1 calc R
H3B_2 H 0.6175 0.7101 0.8573 0.026 Uiso 1 1 calc R
C2_2 C 0.49928(16) 0.59016(15) 0.84805(14) 0.0248(4) Uani 1 1 d .
H2A_2 H 0.4994 0.5435 0.8727 0.030 Uiso 1 1 calc R
H2B_2 H 0.4529 0.6290 0.8646 0.030 Uiso 1 1 calc R
C7_2 C 0.81881(14) 0.72150(13) 0.58974(14) 0.0198(3) Uani 1 1 d .
H7A_2 H 0.8362 0.7818 0.6526 0.024 Uiso 1 1 calc R
H7B_2 H 0.7813 0.7318 0.5380 0.024 Uiso 1 1 calc R
C8_2 C 0.92054(14) 0.70769(15) 0.57883(14) 0.0221(4) Uani 1 1 d .
H8A_2 H 0.9036 0.6505 0.5140 0.027 Uiso 1 1 calc R
H8B_2 H 0.9673 0.7684 0.5848 0.027 Uiso 1 1 calc R
C9_2 C 0.90599(14) 0.59970(14) 0.64759(14) 0.0207(4) Uani 1 1 d .
H9A_2 H 0.9429 0.5896 0.6997 0.025 Uiso 1 1 calc R
H9B_2 H 0.8898 0.5396 0.5849 0.025 Uiso 1 1 calc R
C10_2 C 0.80292(14) 0.61219(14) 0.65676(13) 0.0193(3) Uani 1 1 d .
H10A_2 H 0.7555 0.5502 0.6483 0.023 Uiso 1 1 calc R
H10B_2 H 0.8185 0.6677 0.7222 0.023 Uiso 1 1 calc R
O1_3 O 0.97160(11) 0.96502(11) 0.10125(11) 0.0297(3) Uani 1 1 d .
O2_3 O 1.01703(11) 1.12979(10) 0.19158(10) 0.0279(3) Uani 1 1 d .
O3_3 O 0.84329(11) 1.18981(10) 0.16243(11) 0.0283(3) Uani 1 1 d .
F1_3 F 0.48114(11) 1.19032(9) 0.15279(11) 0.0367(3) Uani 1 1 d .
N1_3 N 0.66861(12) 0.90941(11) 0.09773(11) 0.0183(3) Uani 1 1 d .
N2_3 N 0.36393(13) 1.01148(12) 0.12575(12) 0.0243(3) Uani 1 1 d .
N3_3 N 0.17070(14) 0.96991(14) 0.16051(13) 0.0280(4) Uani 1 1 d D
H3M_3 H 0.1835(18) 0.952(2) 0.2085(15) 0.042 Uiso 1 1 d D
H3N_3 H 0.0994(10) 0.967(2) 0.1415(17) 0.042 Uiso 1 1 d D
C13_3 C 0.94937(15) 1.04280(14) 0.14147(13) 0.0216(4) Uani 1 1 d .
C12_3 C 0.83474(14) 1.02665(13) 0.12887(13) 0.0194(3) Uani 1 1 d .
C14_3 C 0.79196(15) 1.10398(13) 0.14383(13) 0.0203(4) Uani 1 1 d .
C15_3 C 0.68069(15) 1.07659(13) 0.13508(13) 0.0201(3) Uani 1 1 d .
C5_3 C 0.63085(16) 1.14720(14) 0.14930(14) 0.0245(4) Uani 1 1 d .
H5_3 H 0.6687 1.2121 0.1627 0.029 Uiso 1 1 calc R
C16_3 C 0.52864(16) 1.12231(14) 0.14378(15) 0.0253(4) Uani 1 1 d .
C17_3 C 0.46771(15) 1.02834(14) 0.12669(13) 0.0214(4) Uani 1 1 d .
C6_3 C 0.51562(15) 0.95746(14) 0.11007(13) 0.0204(4) Uani 1 1 d .
H6_3 H 0.4770 0.8926 0.0963 0.025 Uiso 1 1 calc R
C11_3 C 0.62078(14) 0.98089(13) 0.11339(12) 0.0183(3) Uani 1 1 d .
C4_3 C 0.77041(14) 0.93340(13) 0.10384(13) 0.0193(3) Uani 1 1 d .
H4_3 H 0.7997 0.8824 0.0899 0.023 Uiso 1 1 calc R
C1_3 C 0.60645(15) 0.81073(13) 0.07592(13) 0.0205(4) Uani 1 1 d .
H1_3 H 0.5415 0.7723 0.0154 0.025 Uiso 1 1 calc R
C3_3 C 0.59629(17) 0.79652(15) 0.15796(15) 0.0273(4) Uani 1 1 d .
H3A_3 H 0.5268 0.7523 0.1478 0.033 Uiso 1 1 calc R
H3B_3 H 0.6358 0.8543 0.2244 0.033 Uiso 1 1 calc R
C2_3 C 0.65994(16) 0.74884(14) 0.10212(15) 0.0259(4) Uani 1 1 d .
H2A_3 H 0.7384 0.7774 0.1344 0.031 Uiso 1 1 calc R
H2B_3 H 0.6294 0.6754 0.0578 0.031 Uiso 1 1 calc R
C7_3 C 0.35763(17) 1.07866(15) 0.21866(14) 0.0270(4) Uani 1 1 d .
H7A_3 H 0.4054 1.1481 0.2450 0.032 Uiso 1 1 calc R
H7B_3 H 0.3810 1.0577 0.2659 0.032 Uiso 1 1 calc R
C8_3 C 0.24459(18) 1.07433(16) 0.20303(16) 0.0309(5) Uani 1 1 d .
H8A_3 H 0.2402 1.1179 0.2655 0.037 Uiso 1 1 calc R
H8B_3 H 0.2232 1.0996 0.1592 0.037 Uiso 1 1 calc R
C9_3 C 0.18193(17) 0.89969(18) 0.07110(16) 0.0337(5) Uani 1 1 d .
H9A_3 H 0.1563 0.9149 0.0198 0.040 Uiso 1 1 calc R
H9B_3 H 0.1373 0.8303 0.0485 0.040 Uiso 1 1 calc R
C10_3 C 0.29721(15) 0.90777(15) 0.08853(15) 0.0288(4) Uani 1 1 d .
H10A_3 H 0.3215 0.8870 0.1357 0.035 Uiso 1 1 calc R
H10B_3 H 0.3031 0.8629 0.0274 0.035 Uiso 1 1 calc R
O1W_4 O 0.95245(12) 0.38091(11) 0.58820(11) 0.0289(3) Uani 1 1 d D
H1X_4 H 0.8998(14) 0.3682(18) 0.5319(13) 0.043 Uiso 1 1 d D
H1Y_4 H 1.0114(13) 0.4385(13) 0.6096(17) 0.043 Uiso 1 1 d D
O2W_4 O 0.38393(15) 0.89530(13) 0.29700(12) 0.0383(4) Uani 1 1 d D
H2X_4 H 0.423(2) 0.8693(18) 0.3292(17) 0.057 Uiso 1 1 d D
H2Y_4 H 0.396(2) 0.9623(10) 0.3419(16) 0.057 Uiso 1 1 d D
O3W_4 O 0.87240(14) 0.81563(11) 0.91226(12) 0.0361(4) Uani 1 1 d D
H3X_4 H 0.9120(19) 0.8665(16) 0.9777(8) 0.054 Uiso 1 1 d D
H3Y_4 H 0.908(2) 0.828(2) 0.8739(15) 0.054 Uiso 1 1 d D
O4W_4 O 0.87917(17) 0.39354(14) 0.73022(14) 0.0491(5) Uani 1 1 d D
H4X_4 H 0.904(2) 0.393(3) 0.6814(18) 0.074 Uiso 1 1 d D
H4Y_4 H 0.8077(12) 0.390(3) 0.714(2) 0.074 Uiso 1 1 d D
O5W_4 O 0.16876(18) 0.64338(13) 0.83559(14) 0.0531(5) Uani 1 1 d D
H5X_4 H 0.160(3) 0.5981(18) 0.7710(12) 0.080 Uiso 1 1 d D
H5Y_4 H 0.169(3) 0.7052(13) 0.841(2) 0.080 Uiso 1 1 d D
O6W_4 O 0.35128(14) 0.67802(15) 0.98010(15) 0.0501(5) Uani 1 1 d D
H6X_4 H 0.2997(19) 0.659(3) 0.9202(13) 0.075 Uiso 1 1 d D
H6Y_4 H 0.314(2) 0.662(3) 1.0160(19) 0.075 Uiso 1 1 d D
O7W_4 O 0.0129(2) 0.57380(16) 0.88939(16) 0.0677(7) Uani 1 1 d D
H7X_4 H 0.056(2) 0.594(3) 0.9546(13) 0.101 Uiso 1 1 d D
H7Y_4 H 0.059(2) 0.600(3) 0.864(2) 0.101 Uiso 1 1 d D
O8W_4 O 0.87172(17) 0.6599(2) 0.9406(3) 0.0894(10) Uani 1 1 d D
H8X_4 H 0.871(4) 0.713(3) 0.927(4) 0.134 Uiso 1 1 d D
H8Y_4 H 0.930(3) 0.641(3) 0.931(4) 0.134 Uiso 1 1 d D
O9W_4 O 0.4159(2) 0.53396(15) 0.02078(17) 0.0879(10) Uani 1 1 d D
H9X_4 H 0.410(4) 0.578(2) -0.002(3) 0.132 Uiso 1 1 d D
H9Y_4 H 0.395(4) 0.4680(12) -0.029(2) 0.132 Uiso 1 1 d D
O10W_4 O 0.5628(2) 0.3693(2) 0.7757(2) 0.0343(9) Uani 0.519(5) 1 d P
O11W_4 O 0.6611(3) 0.3806(3) 0.7080(3) 0.0466(12) Uani 0.481(5) 1 d P
O12W_4 O 0.7244(3) 0.4726(2) 0.7473(2) 0.0353(7) Uani 0.50 1 d PD
H12X_4 H 0.757(3) 0.433(3) 0.711(3) 0.053 Uiso 0.50 1 d PD
H12Y_4 H 0.776(3) 0.524(3) 0.8082(19) 0.053 Uiso 0.50 1 d PD
O13W_4 O 0.1798(3) 0.7967(3) 0.1855(3) 0.0375(12) Uani 0.487(7) 1 d P
O14W_4 O 0.1685(3) 0.7473(3) 0.2086(3) 0.0471(14) Uani 0.513(7) 1 d P
O15W_4 O 0.2842(3) 0.5043(2) 0.0934(3) 0.0383(7) Uani 0.50 1 d P
O16W_4 O 0.1919(4) 0.6251(3) 0.0559(3) 0.0484(14) Uani 0.570(9) 1 d P
O17W_4 O 0.1125(7) 0.5714(5) 0.0425(4) 0.074(3) Uani 0.430(9) 1 d P
O18W_4 O 0.1801(3) 0.4029(3) 0.9503(3) 0.0455(8) Uani 0.50 1 d PD
H18X_4 H 0.165(4) 0.380(5) 0.991(3) 0.068 Uiso 0.50 1 d PD
H18Y_4 H 0.2519(18) 0.446(4) 0.977(4) 0.068 Uiso 0.50 1 d PD
O19W_4 O 1.0082(3) 0.7173(3) 0.2246(3) 0.0462(13) Uani 0.471(6) 1 d P
O20W_4 O 0.9745(5) 0.7839(4) 0.1747(4) 0.100(2) Uani 0.529(6) 1 d P

loop_
_atom_site_aniso_label
_atom_site_aniso_U_11
_atom_site_aniso_U_22
_atom_site_aniso_U_33
_atom_site_aniso_U_23
_atom_site_aniso_U_13
_atom_site_aniso_U_12
O1_1 0.0203(7) 0.0379(8) 0.0292(8) 0.0073(7) 0.0020(6) 0.0145(6)
O2_1 0.0182(7) 0.0334(8) 0.0302(8) 0.0077(6) 0.0103(6) 0.0090(6)
O3_1 0.0207(7) 0.0262(7) 0.0201(6) 0.0063(5) 0.0080(5) 0.0110(6)
F1_1 0.0158(5) 0.0208(5) 0.0192(5) 0.0012(4) 0.0011(4) 0.0024(4)
N1_1 0.0152(7) 0.0164(7) 0.0159(7) 0.0056(6) 0.0044(6) 0.0060(6)
N2_1 0.0140(7) 0.0184(7) 0.0176(7) 0.0081(6) 0.0061(6) 0.0067(6)
N3_1 0.0174(7) 0.0216(7) 0.0250(8) 0.0106(7) 0.0083(6) 0.0093(6)
C13_1 0.0169(8) 0.0190(8) 0.0280(10) 0.0100(7) 0.0069(7) 0.0088(7)
C12_1 0.0154(8) 0.0177(8) 0.0222(9) 0.0102(7) 0.0060(7) 0.0072(7)
C14_1 0.0170(8) 0.0167(7) 0.0193(8) 0.0098(7) 0.0072(7) 0.0079(7)
C15_1 0.0156(8) 0.0161(7) 0.0190(8) 0.0097(7) 0.0062(7) 0.0063(6)
C5_1 0.0179(8) 0.0169(8) 0.0164(8) 0.0073(7) 0.0061(7) 0.0066(7)
C16_1 0.0154(8) 0.0164(8) 0.0162(8) 0.0070(7) 0.0029(7) 0.0037(6)
C17_1 0.0159(8) 0.0150(7) 0.0183(8) 0.0093(7) 0.0069(7) 0.0061(6)
C6_1 0.0170(8) 0.0149(7) 0.0171(8) 0.0068(6) 0.0067(7) 0.0059(6)
C11_1 0.0157(8) 0.0143(7) 0.0156(8) 0.0073(6) 0.0042(6) 0.0048(6)
C4_1 0.0159(8) 0.0172(8) 0.0192(8) 0.0088(7) 0.0031(7) 0.0053(7)
C1_1 0.0214(9) 0.0193(8) 0.0150(8) 0.0053(7) 0.0052(7) 0.0071(7)
C3_1 0.0247(10) 0.0203(9) 0.0197(9) 0.0027(7) 0.0031(8) 0.0046(8)
C2_1 0.0333(11) 0.0209(9) 0.0252(10) 0.0057(8) 0.0053(8) 0.0132(8)
C7_1 0.0206(9) 0.0271(9) 0.0203(9) 0.0124(8) 0.0085(7) 0.0120(8)
C8_1 0.0197(9) 0.0302(10) 0.0225(9) 0.0092(8) 0.0064(7) 0.0121(8)
C9_1 0.0184(8) 0.0226(8) 0.0261(9) 0.0138(8) 0.0109(7) 0.0086(7)
C10_1 0.0171(8) 0.0195(8) 0.0195(8) 0.0096(7) 0.0080(7) 0.0066(7)
O1_2 0.0175(7) 0.0335(8) 0.0465(9) 0.0235(7) 0.0142(6) 0.0076(6)
O2_2 0.0225(7) 0.0465(9) 0.0419(9) 0.0295(8) 0.0190(7) 0.0235(7)
O3_2 0.0158(6) 0.0272(7) 0.0275(7) 0.0153(6) 0.0064(5) 0.0096(5)
F1_2 0.0199(5) 0.0302(6) 0.0198(5) 0.0133(5) 0.0088(4) 0.0093(5)
N1_2 0.0131(7) 0.0185(7) 0.0204(7) 0.0104(6) 0.0055(6) 0.0066(6)
N2_2 0.0118(7) 0.0190(7) 0.0219(7) 0.0106(6) 0.0069(6) 0.0075(6)
N3_2 0.0129(7) 0.0213(7) 0.0221(8) 0.0093(6) 0.0063(6) 0.0069(6)
C13_2 0.0129(8) 0.0234(9) 0.0242(9) 0.0090(7) 0.0063(7) 0.0068(7)
C12_2 0.0118(8) 0.0154(7) 0.0222(8) 0.0067(7) 0.0046(7) 0.0051(6)
C14_2 0.0129(8) 0.0137(7) 0.0204(8) 0.0061(7) 0.0039(6) 0.0053(6)
C15_2 0.0128(8) 0.0147(7) 0.0205(8) 0.0074(7) 0.0047(6) 0.0048(6)
C5_2 0.0150(8) 0.0175(8) 0.0199(8) 0.0095(7) 0.0038(7) 0.0064(7)
C16_2 0.0165(8) 0.0166(8) 0.0170(8) 0.0073(7) 0.0068(7) 0.0057(6)
C17_2 0.0126(8) 0.0134(7) 0.0195(8) 0.0056(6) 0.0049(6) 0.0048(6)
C6_2 0.0134(8) 0.0181(8) 0.0211(8) 0.0095(7) 0.0052(7) 0.0071(6)
C11_2 0.0131(8) 0.0147(7) 0.0188(8) 0.0075(6) 0.0057(6) 0.0049(6)
C4_2 0.0135(8) 0.0174(8) 0.0230(9) 0.0089(7) 0.0076(7) 0.0055(6)
C1_2 0.0166(8) 0.0196(8) 0.0204(8) 0.0111(7) 0.0064(7) 0.0080(7)
C3_2 0.0160(8) 0.0219(8) 0.0242(9) 0.0113(7) 0.0044(7) 0.0056(7)
C2_2 0.0225(9) 0.0293(10) 0.0231(9) 0.0139(8) 0.0097(8) 0.0079(8)
C7_2 0.0157(8) 0.0185(8) 0.0267(9) 0.0120(7) 0.0078(7) 0.0077(7)
C8_2 0.0162(8) 0.0279(9) 0.0271(9) 0.0165(8) 0.0100(7) 0.0092(7)
C9_2 0.0148(8) 0.0220(8) 0.0273(9) 0.0133(8) 0.0075(7) 0.0089(7)
C10_2 0.0140(8) 0.0222(8) 0.0248(9) 0.0135(7) 0.0079(7) 0.0082(7)
O1_3 0.0199(7) 0.0254(7) 0.0329(8) 0.0055(6) 0.0099(6) 0.0088(6)
O2_3 0.0192(7) 0.0241(7) 0.0291(7) 0.0072(6) 0.0071(6) 0.0038(6)
O3_3 0.0243(7) 0.0206(6) 0.0356(8) 0.0147(6) 0.0053(6) 0.0056(6)
F1_3 0.0358(7) 0.0301(6) 0.0562(8) 0.0245(6) 0.0200(6) 0.0244(6)
N1_3 0.0158(7) 0.0156(7) 0.0199(7) 0.0069(6) 0.0044(6) 0.0067(6)
N2_3 0.0206(8) 0.0260(8) 0.0239(8) 0.0083(7) 0.0082(7) 0.0137(7)
N3_3 0.0229(8) 0.0372(10) 0.0265(9) 0.0158(8) 0.0090(7) 0.0164(8)
C13_3 0.0184(9) 0.0244(9) 0.0193(9) 0.0097(7) 0.0064(7) 0.0068(7)
C12_3 0.0171(8) 0.0187(8) 0.0174(8) 0.0067(7) 0.0041(7) 0.0059(7)
C14_3 0.0195(9) 0.0189(8) 0.0164(8) 0.0072(7) 0.0022(7) 0.0047(7)
C15_3 0.0202(9) 0.0196(8) 0.0180(8) 0.0091(7) 0.0036(7) 0.0080(7)
C5_3 0.0258(10) 0.0187(8) 0.0263(9) 0.0102(8) 0.0061(8) 0.0098(8)
C16_3 0.0292(10) 0.0228(9) 0.0265(10) 0.0119(8) 0.0085(8) 0.0174(8)
C17_3 0.0200(9) 0.0226(9) 0.0171(8) 0.0070(7) 0.0031(7) 0.0108(7)
C6_3 0.0199(9) 0.0189(8) 0.0189(8) 0.0073(7) 0.0052(7) 0.0077(7)
C11_3 0.0188(8) 0.0178(8) 0.0157(8) 0.0067(7) 0.0038(7) 0.0086(7)
C4_3 0.0167(8) 0.0194(8) 0.0180(8) 0.0068(7) 0.0045(7) 0.0078(7)
C1_3 0.0173(8) 0.0143(8) 0.0222(9) 0.0058(7) 0.0033(7) 0.0042(7)
C3_3 0.0259(10) 0.0225(9) 0.0296(10) 0.0130(8) 0.0085(8) 0.0049(8)
C2_3 0.0250(10) 0.0166(8) 0.0301(10) 0.0102(8) 0.0043(8) 0.0071(7)
C7_3 0.0288(10) 0.0255(9) 0.0232(9) 0.0082(8) 0.0098(8) 0.0130(8)
C8_3 0.0344(11) 0.0320(10) 0.0355(11) 0.0171(9) 0.0198(10) 0.0210(9)
C9_3 0.0200(10) 0.0402(12) 0.0272(10) 0.0071(9) 0.0039(8) 0.0139(9)
C10_3 0.0184(9) 0.0268(10) 0.0291(10) 0.0055(8) 0.0047(8) 0.0103(8)
O1W_4 0.0246(7) 0.0270(7) 0.0328(8) 0.0169(6) 0.0067(6) 0.0059(6)
O2W_4 0.0545(11) 0.0376(9) 0.0293(8) 0.0170(7) 0.0179(8) 0.0259(8)
O3W_4 0.0437(10) 0.0270(8) 0.0281(8) 0.0106(7) 0.0116(7) 0.0058(7)
O4W_4 0.0620(13) 0.0386(9) 0.0488(11) 0.0171(9) 0.0344(10) 0.0180(9)
O5W_4 0.0767(14) 0.0279(8) 0.0398(10) 0.0186(8) -0.0013(10) 0.0146(9)
O6W_4 0.0274(9) 0.0532(11) 0.0553(12) 0.0190(10) 0.0100(8) 0.0137(8)
O7W_4 0.112(2) 0.0462(12) 0.0456(12) 0.0219(10) 0.0354(13) 0.0273(13)
O8W_4 0.0382(12) 0.0728(16) 0.196(3) 0.099(2) 0.0405(16) 0.0240(11)
O9W_4 0.124(2) 0.0312(10) 0.0510(13) 0.0191(10) -0.0326(14) 0.0014(13)
O10W_4 0.0325(17) 0.0301(16) 0.0326(17) 0.0098(13) 0.0138(13) 0.0093(13)
O11W_4 0.040(2) 0.051(2) 0.036(2) 0.0216(18) 0.0058(16) 0.0041(18)
O12W_4 0.0361(17) 0.0323(16) 0.0393(18) 0.0174(14) 0.0185(15) 0.0126(14)
O13W_4 0.041(2) 0.033(2) 0.041(2) 0.0193(16) 0.0194(16) 0.0125(15)
O14W_4 0.045(2) 0.043(2) 0.036(2) 0.0136(17) 0.0061(16) 0.0075(17)
O15W_4 0.0392(18) 0.0374(17) 0.0435(19) 0.0231(16) 0.0172(16) 0.0156(15)
O16W_4 0.058(3) 0.055(3) 0.046(2) 0.0277(18) 0.0253(19) 0.035(2)
O17W_4 0.089(6) 0.065(4) 0.053(3) 0.018(3) 0.018(3) 0.039(4)
O18W_4 0.0336(18) 0.057(2) 0.046(2) 0.0303(19) 0.0117(16) 0.0120(17)
O19W_4 0.040(2) 0.051(2) 0.035(2) 0.0154(18) 0.0162(17) 0.0070(18)
O20W_4 0.108(4) 0.081(4) 0.059(3) -0.008(2) 0.005(3) 0.065(3)

loop_
_atom_type_symbol
_atom_type_description
_atom_type_scat_dispersion_real
_atom_type_scat_dispersion_imag
_atom_type_scat_source
C C 0.0033 0.0016 'International Tables Vol C Tables 4.2.6.8 and 6.1.1.4'
H H 0.0000 0.0000 'International Tables Vol C Tables 4.2.6.8 and 6.1.1.4'
N N 0.0061 0.0033 'International Tables Vol C Tables 4.2.6.8 and 6.1.1.4'
O O 0.0106 0.0060 'International Tables Vol C Tables 4.2.6.8 and 6.1.1.4'
F F 0.0171 0.0103 'International Tables Vol C Tables 4.2.6.8 and 6.1.1.4'

loop_
_geom_angle_atom_site_label_1
_geom_angle_atom_site_label_2
_geom_angle_atom_site_label_3
_geom_angle
C4_1 N1_1 C11_1 119.63(15)
C4_1 N1_1 C1_1 120.93(15)
C11_1 N1_1 C1_1 119.42(14)
C17_1 N2_1 C10_1 114.68(14)
C17_1 N2_1 C7_1 114.18(14)
C10_1 N2_1 C7_1 109.98(14)
C9_1 N3_1 C8_1 110.91(14)
C9_1 N3_1 H3M_1 111.6(15)
C8_1 N3_1 H3M_1 107.6(15)
C9_1 N3_1 H3N_1 108.3(14)
C8_1 N3_1 H3N_1 107.9(15)
H3M_1 N3_1 H3N_1 110.4(13)
O1_1 C13_1 O2_1 123.80(17)
O1_1 C13_1 C12_1 118.26(17)
O2_1 C13_1 C12_1 117.93(17)
C4_1 C12_1 C14_1 119.60(16)
C4_1 C12_1 C13_1 115.97(16)
C14_1 C12_1 C13_1 124.37(16)
O3_1 C14_1 C12_1 125.49(16)
O3_1 C14_1 C15_1 120.10(16)
C12_1 C14_1 C15_1 114.40(15)
C11_1 C15_1 C5_1 117.78(15)
C11_1 C15_1 C14_1 122.48(16)
C5_1 C15_1 C14_1 119.73(15)
C16_1 C5_1 C15_1 119.53(16)
C16_1 C5_1 H5_1 120.2
C15_1 C5_1 H5_1 120.2
C5_1 C16_1 F1_1 118.47(15)
C5_1 C16_1 C17_1 123.92(16)
F1_1 C16_1 C17_1 117.57(15)
C6_1 C17_1 N2_1 123.49(15)
C6_1 C17_1 C16_1 116.48(15)
N2_1 C17_1 C16_1 119.98(15)
C17_1 C6_1 C11_1 120.70(15)
C17_1 C6_1 H6_1 119.7
C11_1 C6_1 H6_1 119.7
N1_1 C11_1 C15_1 118.64(15)
N1_1 C11_1 C6_1 119.90(15)
C15_1 C11_1 C6_1 121.45(16)
N1_1 C4_1 C12_1 125.11(16)
N1_1 C4_1 H4_1 117.4
C12_1 C4_1 H4_1 117.4
N1_1 C1_1 C3_1 118.68(16)
N1_1 C1_1 C2_1 118.60(16)
C3_1 C1_1 C2_1 60.49(13)
N1_1 C1_1 H1_1 115.9
C3_1 C1_1 H1_1 115.9
C2_1 C1_1 H1_1 115.9
C1_1 C3_1 C2_1 59.99(13)
C1_1 C3_1 H3A_1 117.8
C2_1 C3_1 H3A_1 117.8
C1_1 C3_1 H3B_1 117.8
C2_1 C3_1 H3B_1 117.8
H3A_1 C3_1 H3B_1 114.9
C1_1 C2_1 C3_1 59.52(13)
C1_1 C2_1 H2A_1 117.8
C3_1 C2_1 H2A_1 117.8
C1_1 C2_1 H2B_1 117.8
C3_1 C2_1 H2B_1 117.8
H2A_1 C2_1 H2B_1 115.0
N2_1 C7_1 C8_1 110.41(15)
N2_1 C7_1 H7A_1 109.6
C8_1 C7_1 H7A_1 109.6
N2_1 C7_1 H7B_1 109.6
C8_1 C7_1 H7B_1 109.6
H7A_1 C7_1 H7B_1 108.1
N3_1 C8_1 C7_1 110.37(15)
N3_1 C8_1 H8A_1 109.6
C7_1 C8_1 H8A_1 109.6
N3_1 C8_1 H8B_1 109.6
C7_1 C8_1 H8B_1 109.6
H8A_1 C8_1 H8B_1 108.1
N3_1 C9_1 C10_1 111.56(15)
N3_1 C9_1 H9A_1 109.3
C10_1 C9_1 H9A_1 109.3
N3_1 C9_1 H9B_1 109.3
C10_1 C9_1 H9B_1 109.3
H9A_1 C9_1 H9B_1 108.0
N2_1 C10_1 C9_1 110.16(15)
N2_1 C10_1 H10A_1 109.6
C9_1 C10_1 H10A_1 109.6
N2_1 C10_1 H10B_1 109.6
C9_1 C10_1 H10B_1 109.6
H10A_1 C10_1 H10B_1 108.1
C4_2 N1_2 C11_2 119.15(15)
C4_2 N1_2 C1_2 120.99(15)
C11_2 N1_2 C1_2 119.65(14)
C17_2 N2_2 C10_2 114.68(14)
C17_2 N2_2 C7_2 114.80(14)
C10_2 N2_2 C7_2 111.39(14)
C8_2 N3_2 C9_2 109.92(14)
C8_2 N3_2 H3M_2 111.5(14)
C9_2 N3_2 H3M_2 107.7(14)
C8_2 N3_2 H3N_2 107.5(14)
C9_2 N3_2 H3N_2 110.1(14)
H3M_2 N3_2 H3N_2 110.1(13)
O2_2 C13_2 O1_2 124.95(17)
O2_2 C13_2 C12_2 118.07(17)
O1_2 C13_2 C12_2 116.95(16)
C4_2 C12_2 C14_2 120.08(16)
C4_2 C12_2 C13_2 116.32(16)
C14_2 C12_2 C13_2 123.59(16)
O3_2 C14_2 C12_2 125.01(16)
O3_2 C14_2 C15_2 120.34(16)
C12_2 C14_2 C15_2 114.62(15)
C11_2 C15_2 C5_2 117.77(15)
C11_2 C15_2 C14_2 121.72(16)
C5_2 C15_2 C14_2 120.43(16)
C16_2 C5_2 C15_2 119.89(16)
C16_2 C5_2 H5_2 120.1
C15_2 C5_2 H5_2 120.1
F1_2 C16_2 C5_2 118.07(16)
F1_2 C16_2 C17_2 118.41(15)
C5_2 C16_2 C17_2 123.46(16)
C6_2 C17_2 N2_2 122.26(16)
C6_2 C17_2 C16_2 116.23(15)
N2_2 C17_2 C16_2 121.40(15)
C17_2 C6_2 C11_2 121.21(16)
C17_2 C6_2 H6_2 119.4
C11_2 C6_2 H6_2 119.4
N1_2 C11_2 C15_2 119.45(15)
N1_2 C11_2 C6_2 119.47(15)
C15_2 C11_2 C6_2 121.08(16)
N1_2 C4_2 C12_2 124.72(16)
N1_2 C4_2 H4_2 117.6
C12_2 C4_2 H4_2 117.6
N1_2 C1_2 C2_2 118.61(15)
N1_2 C1_2 C3_2 118.89(15)
C2_2 C1_2 C3_2 60.02(12)
N1_2 C1_2 H1_2 115.9
C2_2 C1_2 H1_2 115.9
C3_2 C1_2 H1_2 115.9
C2_2 C3_2 C1_2 59.77(12)
C2_2 C3_2 H3A_2 117.8
C1_2 C3_2 H3A_2 117.8
C2_2 C3_2 H3B_2 117.8
C1_2 C3_2 H3B_2 117.8
H3A_2 C3_2 H3B_2 114.9
C1_2 C2_2 C3_2 60.21(12)
C1_2 C2_2 H2A_2 117.7
C3_2 C2_2 H2A_2 117.7
C1_2 C2_2 H2B_2 117.7
C3_2 C2_2 H2B_2 117.7
H2A_2 C2_2 H2B_2 114.9
N2_2 C7_2 C8_2 110.93(14)
N2_2 C7_2 H7A_2 109.5
C8_2 C7_2 H7A_2 109.5
N2_2 C7_2 H7B_2 109.5
C8_2 C7_2 H7B_2 109.5
H7A_2 C7_2 H7B_2 108.0
N3_2 C8_2 C7_2 110.61(15)
N3_2 C8_2 H8A_2 109.5
C7_2 C8_2 H8A_2 109.5
N3_2 C8_2 H8B_2 109.5
C7_2 C8_2 H8B_2 109.5
H8A_2 C8_2 H8B_2 108.1
N3_2 C9_2 C10_2 111.11(14)
N3_2 C9_2 H9A_2 109.4
C10_2 C9_2 H9A_2 109.4
N3_2 C9_2 H9B_2 109.4
C10_2 C9_2 H9B_2 109.4
H9A_2 C9_2 H9B_2 108.0
N2_2 C10_2 C9_2 111.22(14)
N2_2 C10_2 H10A_2 109.4
C9_2 C10_2 H10A_2 109.4
N2_2 C10_2 H10B_2 109.4
C9_2 C10_2 H10B_2 109.4
H10A_2 C10_2 H10B_2 108.0
C4_3 N1_3 C11_3 119.69(15)
C4_3 N1_3 C1_3 121.82(15)
C11_3 N1_3 C1_3 118.49(15)
C17_3 N2_3 C10_3 116.68(15)
C17_3 N2_3 C7_3 114.06(16)
C10_3 N2_3 C7_3 110.01(16)
C9_3 N3_3 C8_3 111.49(17)
C9_3 N3_3 H3M_3 112.7(16)
C8_3 N3_3 H3M_3 108.1(16)
C9_3 N3_3 H3N_3 105.9(16)
C8_3 N3_3 H3N_3 109.2(16)
H3M_3 N3_3 H3N_3 109.4(13)
O2_3 C13_3 O1_3 123.88(17)
O2_3 C13_3 C12_3 119.33(16)
O1_3 C13_3 C12_3 116.77(16)
C4_3 C12_3 C14_3 119.76(16)
C4_3 C12_3 C13_3 117.31(16)
C14_3 C12_3 C13_3 122.91(16)
O3_3 C14_3 C12_3 124.18(17)
O3_3 C14_3 C15_3 120.59(17)
C12_3 C14_3 C15_3 115.23(16)
C11_3 C15_3 C5_3 118.00(17)
C11_3 C15_3 C14_3 121.96(16)
C5_3 C15_3 C14_3 120.03(17)
C16_3 C5_3 C15_3 119.80(18)
C16_3 C5_3 H5_3 120.1
C15_3 C5_3 H5_3 120.1
C5_3 C16_3 F1_3 118.29(18)
C5_3 C16_3 C17_3 123.67(17)
F1_3 C16_3 C17_3 118.03(17)
C6_3 C17_3 N2_3 124.16(17)
C6_3 C17_3 C16_3 116.71(17)
N2_3 C17_3 C16_3 119.12(16)
C17_3 C6_3 C11_3 120.55(17)
C17_3 C6_3 H6_3 119.7
C11_3 C6_3 H6_3 119.7
N1_3 C11_3 C15_3 118.74(16)
N1_3 C11_3 C6_3 120.07(16)
C15_3 C11_3 C6_3 121.17(16)
N1_3 C4_3 C12_3 124.49(16)
N1_3 C4_3 H4_3 117.8
C12_3 C4_3 H4_3 117.8
N1_3 C1_3 C2_3 120.57(16)
N1_3 C1_3 C3_3 118.57(16)
C2_3 C1_3 C3_3 60.35(13)
N1_3 C1_3 H1_3 115.4
C2_3 C1_3 H1_3 115.4
C3_3 C1_3 H1_3 115.4
C1_3 C3_3 C2_3 59.69(13)
C1_3 C3_3 H3A_3 117.8
C2_3 C3_3 H3A_3 117.8
C1_3 C3_3 H3B_3 117.8
C2_3 C3_3 H3B_3 117.8
H3A_3 C3_3 H3B_3 114.9
C1_3 C2_3 C3_3 59.96(13)
C1_3 C2_3 H2A_3 117.8
C3_3 C2_3 H2A_3 117.8
C1_3 C2_3 H2B_3 117.8
C3_3 C2_3 H2B_3 117.8
H2A_3 C2_3 H2B_3 114.9
N2_3 C7_3 C8_3 109.62(17)
N2_3 C7_3 H7A_3 109.7
C8_3 C7_3 H7A_3 109.7
N2_3 C7_3 H7B_3 109.7
C8_3 C7_3 H7B_3 109.7
H7A_3 C7_3 H7B_3 108.2
N3_3 C8_3 C7_3 110.76(16)
N3_3 C8_3 H8A_3 109.5
C7_3 C8_3 H8A_3 109.5
N3_3 C8_3 H8B_3 109.5
C7_3 C8_3 H8B_3 109.5
H8A_3 C8_3 H8B_3 108.1
N3_3 C9_3 C10_3 111.36(17)
N3_3 C9_3 H9A_3 109.4
C10_3 C9_3 H9A_3 109.4
N3_3 C9_3 H9B_3 109.4
C10_3 C9_3 H9B_3 109.4
H9A_3 C9_3 H9B_3 108.0
N2_3 C10_3 C9_3 109.32(17)
N2_3 C10_3 H10A_3 109.8
C9_3 C10_3 H10A_3 109.8
N2_3 C10_3 H10B_3 109.8
C9_3 C10_3 H10B_3 109.8
H10A_3 C10_3 H10B_3 108.3
H1X_4 O1W_4 H1Y_4 109.1(13)
H2X_4 O2W_4 H2Y_4 108.9(14)
H3X_4 O3W_4 H3Y_4 108.2(14)
H4X_4 O4W_4 H4Y_4 110.5(15)
H5X_4 O5W_4 H5Y_4 109.0(14)
H6X_4 O6W_4 H6Y_4 107(3)
H7X_4 O7W_4 H7Y_4 107.6(15)
H8X_4 O8W_4 H8Y_4 110(5)
H9X_4 O9W_4 H9Y_4 112.9(16)
O11W_4 O12W_4 H12X_4 75(3)
O11W_4 O12W_4 H12Y_4 138(4)
H12X_4 O12W_4 H12Y_4 110.0(16)
H18X_4 O18W_4 H18Y_4 110.9(16)

loop_
_geom_bond_atom_site_label_1
_geom_bond_atom_site_label_2
_geom_bond_distance
O1_1 C13_1 1.253(2)
O2_1 C13_1 1.269(2)
O3_1 C14_1 1.247(2)
F1_1 C16_1 1.363(2)
N1_1 C4_1 1.348(2)
N1_1 C11_1 1.398(2)
N1_1 C1_1 1.458(2)
N2_1 C17_1 1.414(2)
N2_1 C10_1 1.470(2)
N2_1 C7_1 1.476(2)
N3_1 C9_1 1.487(2)
N3_1 C8_1 1.490(2)
N3_1 H3M_1 0.943(9)
N3_1 H3N_1 0.954(9)
C13_1 C12_1 1.508(2)
C12_1 C4_1 1.370(2)
C12_1 C14_1 1.446(2)
C14_1 C15_1 1.476(2)
C15_1 C11_1 1.401(2)
C15_1 C5_1 1.412(2)
C5_1 C16_1 1.360(2)
C5_1 H5_1 0.9500
C16_1 C17_1 1.415(2)
C17_1 C6_1 1.385(2)
C6_1 C11_1 1.408(2)
C6_1 H6_1 0.9500
C4_1 H4_1 0.9500
C1_1 C3_1 1.499(3)
C1_1 C2_1 1.506(3)
C1_1 H1_1 1.0000
C3_1 C2_1 1.514(3)
C3_1 H3A_1 0.9900
C3_1 H3B_1 0.9900
C2_1 H2A_1 0.9900
C2_1 H2B_1 0.9900
C7_1 C8_1 1.517(3)
C7_1 H7A_1 0.9900
C7_1 H7B_1 0.9900
C8_1 H8A_1 0.9900
C8_1 H8B_1 0.9900
C9_1 C10_1 1.516(2)
C9_1 H9A_1 0.9900
C9_1 H9B_1 0.9900
C10_1 H10A_1 0.9900
C10_1 H10B_1 0.9900
O1_2 C13_2 1.261(2)
O2_2 C13_2 1.253(2)
O3_2 C14_2 1.256(2)
F1_2 C16_2 1.362(2)
N1_2 C4_2 1.346(2)
N1_2 C11_2 1.396(2)
N1_2 C1_2 1.455(2)
N2_2 C17_2 1.409(2)
N2_2 C10_2 1.470(2)
N2_2 C7_2 1.476(2)
N3_2 C8_2 1.487(2)
N3_2 C9_2 1.489(2)
N3_2 H3M_2 0.946(9)
N3_2 H3N_2 0.944(9)
C13_2 C12_2 1.509(2)
C12_2 C4_2 1.373(3)
C12_2 C14_2 1.434(3)
C14_2 C15_2 1.473(2)
C15_2 C11_2 1.400(2)
C15_2 C5_2 1.410(2)
C5_2 C16_2 1.362(2)
C5_2 H5_2 0.9500
C16_2 C17_2 1.418(2)
C17_2 C6_2 1.386(2)
C6_2 C11_2 1.406(2)
C6_2 H6_2 0.9500
C4_2 H4_2 0.9500
C1_2 C2_2 1.499(3)
C1_2 C3_2 1.506(3)
C1_2 H1_2 1.0000
C3_2 C2_2 1.503(3)
C3_2 H3A_2 0.9900
C3_2 H3B_2 0.9900
C2_2 H2A_2 0.9900
C2_2 H2B_2 0.9900
C7_2 C8_2 1.514(2)
C7_2 H7A_2 0.9900
C7_2 H7B_2 0.9900
C8_2 H8A_2 0.9900
C8_2 H8B_2 0.9900
C9_2 C10_2 1.519(2)
C9_2 H9A_2 0.9900
C9_2 H9B_2 0.9900
C10_2 H10A_2 0.9900
C10_2 H10B_2 0.9900
O1_3 C13_3 1.272(2)
O2_3 C13_3 1.250(2)
O3_3 C14_3 1.256(2)
F1_3 C16_3 1.358(2)
N1_3 C4_3 1.348(2)
N1_3 C11_3 1.398(2)
N1_3 C1_3 1.454(2)
N2_3 C17_3 1.401(2)
N2_3 C10_3 1.466(3)
N2_3 C7_3 1.482(2)
N3_3 C9_3 1.488(3)
N3_3 C8_3 1.489(3)
N3_3 H3M_3 0.947(9)
N3_3 H3N_3 0.950(9)
C13_3 C12_3 1.503(3)
C12_3 C4_3 1.375(3)
C12_3 C14_3 1.432(3)
C14_3 C15_3 1.464(3)
C15_3 C11_3 1.406(3)
C15_3 C5_3 1.407(3)
C5_3 C16_3 1.357(3)
C5_3 H5_3 0.9500
C16_3 C17_3 1.415(3)
C17_3 C6_3 1.390(2)
C6_3 C11_3 1.407(3)
C6_3 H6_3 0.9500
C4_3 H4_3 0.9500
C1_3 C2_3 1.498(3)
C1_3 C3_3 1.502(3)
C1_3 H1_3 1.0000
C3_3 C2_3 1.508(3)
C3_3 H3A_3 0.9900
C3_3 H3B_3 0.9900
C2_3 H2A_3 0.9900
C2_3 H2B_3 0.9900
C7_3 C8_3 1.510(3)
C7_3 H7A_3 0.9900
C7_3 H7B_3 0.9900
C8_3 H8A_3 0.9900
C8_3 H8B_3 0.9900
C9_3 C10_3 1.523(3)
C9_3 H9A_3 0.9900
C9_3 H9B_3 0.9900
C10_3 H10A_3 0.9900
C10_3 H10B_3 0.9900
O1W_4 H1X_4 0.948(9)
O1W_4 H1Y_4 0.945(9)
O2W_4 H2X_4 0.947(10)
O2W_4 H2Y_4 0.946(10)
O3W_4 H3X_4 0.949(10)
O3W_4 H3Y_4 0.949(10)
O4W_4 H4X_4 0.944(10)
O4W_4 H4Y_4 0.946(10)
O5W_4 H5X_4 0.954(10)
O5W_4 H5Y_4 0.945(10)
O6W_4 H6X_4 0.952(10)
O6W_4 H6Y_4 0.954(10)
O7W_4 H7X_4 0.969(10)
O7W_4 H7Y_4 0.954(10)
O8W_4 H8X_4 0.953(10)
O8W_4 H8Y_4 0.947(10)
O9W_4 H9X_4 0.933(10)
O9W_4 H9Y_4 0.931(10)
O11W_4 O12W_4 1.300(5)
O11W_4 H12X_4 1.39(5)
O12W_4 H12X_4 0.943(10)
O12W_4 H12Y_4 0.943(10)
O13W_4 O14W_4 1.011(5)
O16W_4 O17W_4 1.142(8)
O18W_4 H18X_4 0.943(10)
O18W_4 H18Y_4 0.943(10)
O19W_4 O20W_4 1.678(7)

loop_
_geom_hbond_atom_site_label_D
_geom_hbond_atom_site_label_H
_geom_hbond_atom_site_label_A
_geom_hbond_distance_DH
_geom_hbond_distance_HA
_geom_hbond_distance_DA
_geom_hbond_angle_DHA
_geom_hbond_site_symmetry_A
N3_1 H3M_1 O3_2 0.943(9) 1.851(10) 2.787(2) 171(2) 2_566
N3_1 H3N_1 O2_1 0.954(9) 1.700(9) 2.653(2) 177.4(19) 1_455
N3_2 H3M_2 O2_3 0.946(9) 2.013(13) 2.876(2) 150.9(19) 2_776
N3_2 H3M_2 O3_3 0.946(9) 2.259(19) 2.912(2) 125.4(15) 2_776
N3_2 H3N_2 O2_2 0.944(9) 1.748(9) 2.682(2) 170(2) 1_655
N3_3 H3M_3 O3_1 0.947(9) 2.023(17) 2.858(2) 146(2) 1_565
N3_3 H3M_3 O13W_4 0.947(9) 2.32(2) 2.982(5) 127(2) .
N3_3 H3N_3 O1_3 0.950(9) 1.730(9) 2.678(2) 176(2) 1_455
O1W_4 H1X_4 O2_2 0.948(9) 1.994(17) 2.844(2) 148(2) 2_666
O1W_4 H1X_4 O3_2 0.948(9) 2.33(2) 3.028(2) 130(2) 2_666
O1W_4 H1Y_4 O1_2 0.945(9) 1.847(10) 2.784(2) 171(2) 1_655
O2W_4 H2X_4 O1_1 0.947(10) 1.869(10) 2.816(2) 178(3) 2_666
O2W_4 H2Y_4 O2_1 0.946(10) 1.901(12) 2.830(2) 167(2) 1_565
O2W_4 H2Y_4 O3_1 0.946(10) 2.58(3) 3.098(2) 115(2) 1_565
O3W_4 H3X_4 O1_3 0.949(10) 1.788(10) 2.732(2) 173(3) 1_556
O3W_4 H3Y_4 O2_3 0.949(10) 1.887(11) 2.830(2) 172(2) 2_776
O4W_4 H4X_4 O1W_4 0.944(10) 1.779(10) 2.720(2) 174(3) .
O4W_4 H4Y_4 O12W_4 0.946(10) 1.92(2) 2.724(4) 141(3) .
O4W_4 H4Y_4 O11W_4 0.946(10) 1.982(11) 2.912(4) 167(3) .
O5W_4 H5X_4 O1_2 0.954(10) 1.761(13) 2.696(3) 166(3) .
O5W_4 H5Y_4 O3_3 0.945(10) 1.741(11) 2.682(2) 173(3) 2_676
O6W_4 H6X_4 O5W_4 0.952(10) 1.905(17) 2.804(3) 157(3) .
O6W_4 H6Y_4 O16W_4 0.954(10) 2.017(16) 2.929(5) 160(3) 1_556
O7W_4 H7X_4 O17W_4 0.969(10) 1.70(2) 2.609(6) 154(4) 1_556
O7W_4 H7X_4 O16W_4 0.969(10) 2.01(2) 2.901(5) 152(3) 1_556
O7W_4 H7Y_4 O5W_4 0.954(10) 1.789(15) 2.722(3) 165(3) .
O8W_4 H8X_4 O3W_4 0.953(10) 1.760(11) 2.711(3) 176(5) .
O8W_4 H8Y_4 O7W_4 0.947(10) 1.790(16) 2.714(4) 164(5) 1_655
O9W_4 H9X_4 O6W_4 0.933(10) 2.04(2) 2.908(3) 154(4) 1_554
O12W_4 H12X_4 O4W_4 0.943(10) 1.94(3) 2.724(4) 139(4) .
O12W_4 H12Y_4 O8W_4 0.943(10) 2.130(15) 3.057(5) 167(5) .
O18W_4 H18X_4 O8W_4 0.943(10) 1.636(12) 2.577(5) 175(6) 2_667
O18W_4 H18Y_4 O9W_4 0.943(10) 2.154(13) 3.092(5) 173(5) 1_556

loop_
_geom_torsion_atom_site_label_1
_geom_torsion_atom_site_label_2
_geom_torsion_atom_site_label_3
_geom_torsion_atom_site_label_4
_geom_torsion
O1_1 C13_1 C12_1 C4_1 12.1(3)
O2_1 C13_1 C12_1 C4_1 -166.61(17)
O1_1 C13_1 C12_1 C14_1 -170.69(18)
O2_1 C13_1 C12_1 C14_1 10.6(3)
C4_1 C12_1 C14_1 O3_1 -179.29(17)
C13_1 C12_1 C14_1 O3_1 3.6(3)
C4_1 C12_1 C14_1 C15_1 -0.6(2)
C13_1 C12_1 C14_1 C15_1 -177.74(16)
O3_1 C14_1 C15_1 C11_1 -178.88(16)
C12_1 C14_1 C15_1 C11_1 2.4(2)
O3_1 C14_1 C15_1 C5_1 1.9(3)
C12_1 C14_1 C15_1 C5_1 -176.81(15)
C11_1 C15_1 C5_1 C16_1 0.8(2)
C14_1 C15_1 C5_1 C16_1 -179.95(16)
C15_1 C5_1 C16_1 F1_1 -174.84(15)
C15_1 C5_1 C16_1 C17_1 2.7(3)
C10_1 N2_1 C17_1 C6_1 -6.8(2)
C7_1 N2_1 C17_1 C6_1 121.37(18)
C10_1 N2_1 C17_1 C16_1 170.60(15)
C7_1 N2_1 C17_1 C16_1 -61.2(2)
C5_1 C16_1 C17_1 C6_1 -4.0(3)
F1_1 C16_1 C17_1 C6_1 173.54(15)
C5_1 C16_1 C17_1 N2_1 178.37(16)
F1_1 C16_1 C17_1 N2_1 -4.1(2)
N2_1 C17_1 C6_1 C11_1 179.34(16)
C16_1 C17_1 C6_1 C11_1 1.8(2)
C4_1 N1_1 C11_1 C15_1 -2.1(2)
C1_1 N1_1 C11_1 C15_1 178.94(15)
C4_1 N1_1 C11_1 C6_1 178.88(16)
C1_1 N1_1 C11_1 C6_1 0.0(2)
C5_1 C15_1 C11_1 N1_1 178.14(15)
C14_1 C15_1 C11_1 N1_1 -1.1(2)
C5_1 C15_1 C11_1 C6_1 -2.9(2)
C14_1 C15_1 C11_1 C6_1 177.91(16)
C17_1 C6_1 C11_1 N1_1 -179.52(16)
C17_1 C6_1 C11_1 C15_1 1.5(3)
C11_1 N1_1 C4_1 C12_1 4.1(3)
C1_1 N1_1 C4_1 C12_1 -176.96(17)
C14_1 C12_1 C4_1 N1_1 -2.7(3)
C13_1 C12_1 C4_1 N1_1 174.71(16)
C4_1 N1_1 C1_1 C3_1 36.2(2)
C11_1 N1_1 C1_1 C3_1 -144.91(17)
C4_1 N1_1 C1_1 C2_1 106.2(2)
C11_1 N1_1 C1_1 C2_1 -74.9(2)
N1_1 C1_1 C3_1 C2_1 108.51(19)
N1_1 C1_1 C2_1 C3_1 -108.63(19)
C17_1 N2_1 C7_1 C8_1 169.15(15)
C10_1 N2_1 C7_1 C8_1 -60.28(19)
C9_1 N3_1 C8_1 C7_1 -54.6(2)
N2_1 C7_1 C8_1 N3_1 57.8(2)
C8_1 N3_1 C9_1 C10_1 54.4(2)
C17_1 N2_1 C10_1 C9_1 -170.54(14)
C7_1 N2_1 C10_1 C9_1 59.16(18)
N3_1 C9_1 C10_1 N2_1 -56.57(19)
O2_2 C13_2 C12_2 C4_2 153.88(18)
O1_2 C13_2 C12_2 C4_2 -24.4(2)
O2_2 C13_2 C12_2 C14_2 -25.1(3)
O1_2 C13_2 C12_2 C14_2 156.60(18)
C4_2 C12_2 C14_2 O3_2 179.96(17)
C13_2 C12_2 C14_2 O3_2 -1.1(3)
C4_2 C12_2 C14_2 C15_2 2.1(2)
C13_2 C12_2 C14_2 C15_2 -178.92(16)
O3_2 C14_2 C15_2 C11_2 177.37(16)
C12_2 C14_2 C15_2 C11_2 -4.7(2)
O3_2 C14_2 C15_2 C5_2 -5.9(2)
C12_2 C14_2 C15_2 C5_2 172.02(16)
C11_2 C15_2 C5_2 C16_2 -1.5(2)
C14_2 C15_2 C5_2 C16_2 -178.33(16)
C15_2 C5_2 C16_2 F1_2 173.07(15)
C15_2 C5_2 C16_2 C17_2 -4.0(3)
C10_2 N2_2 C17_2 C6_2 0.2(2)
C7_2 N2_2 C17_2 C6_2 -130.68(17)
C10_2 N2_2 C17_2 C16_2 -175.99(15)
C7_2 N2_2 C17_2 C16_2 53.1(2)
F1_2 C16_2 C17_2 C6_2 -171.73(15)
C5_2 C16_2 C17_2 C6_2 5.3(3)
F1_2 C16_2 C17_2 N2_2 4.7(2)
C5_2 C16_2 C17_2 N2_2 -178.26(16)
N2_2 C17_2 C6_2 C11_2 -177.59(16)
C16_2 C17_2 C6_2 C11_2 -1.2(2)
C4_2 N1_2 C11_2 C15_2 2.3(2)
C1_2 N1_2 C11_2 C15_2 177.14(15)
C4_2 N1_2 C11_2 C6_2 -177.34(16)
C1_2 N1_2 C11_2 C6_2 -2.5(2)
C5_2 C15_2 C11_2 N1_2 -174.21(15)
C14_2 C15_2 C11_2 N1_2 2.6(2)
C5_2 C15_2 C11_2 C6_2 5.5(2)
C14_2 C15_2 C11_2 C6_2 -177.76(16)
C17_2 C6_2 C11_2 N1_2 175.55(16)
C17_2 C6_2 C11_2 C15_2 -4.1(3)
C11_2 N1_2 C4_2 C12_2 -5.2(3)
C1_2 N1_2 C4_2 C12_2 -179.89(17)
C14_2 C12_2 C4_2 N1_2 2.8(3)
C13_2 C12_2 C4_2 N1_2 -176.25(16)
C4_2 N1_2 C1_2 C2_2 -41.4(2)
C11_2 N1_2 C1_2 C2_2 143.87(17)
C4_2 N1_2 C1_2 C3_2 -110.99(19)
C11_2 N1_2 C1_2 C3_2 74.3(2)
N1_2 C1_2 C3_2 C2_2 108.24(18)
N1_2 C1_2 C2_2 C3_2 -108.71(18)
C17_2 N2_2 C7_2 C8_2 -171.31(15)
C10_2 N2_2 C7_2 C8_2 56.23(19)
C9_2 N3_2 C8_2 C7_2 57.38(19)
N2_2 C7_2 C8_2 N3_2 -57.4(2)
C8_2 N3_2 C9_2 C10_2 -56.51(19)
C17_2 N2_2 C10_2 C9_2 172.24(14)
C7_2 N2_2 C10_2 C9_2 -55.23(19)
N3_2 C9_2 C10_2 N2_2 55.6(2)
O2_3 C13_3 C12_3 C4_3 -157.90(18)
O1_3 C13_3 C12_3 C4_3 20.5(3)
O2_3 C13_3 C12_3 C14_3 20.7(3)
O1_3 C13_3 C12_3 C14_3 -160.87(18)
C4_3 C12_3 C14_3 O3_3 -176.58(18)
C13_3 C12_3 C14_3 O3_3 4.9(3)
C4_3 C12_3 C14_3 C15_3 2.8(2)
C13_3 C12_3 C14_3 C15_3 -175.73(16)
O3_3 C14_3 C15_3 C11_3 179.36(17)
C12_3 C14_3 C15_3 C11_3 -0.1(3)
O3_3 C14_3 C15_3 C5_3 -1.2(3)
C12_3 C14_3 C15_3 C5_3 179.38(17)
C11_3 C15_3 C5_3 C16_3 1.3(3)
C14_3 C15_3 C5_3 C16_3 -178.16(18)
C15_3 C5_3 C16_3 F1_3 -176.58(17)
C15_3 C5_3 C16_3 C17_3 1.8(3)
C10_3 N2_3 C17_3 C6_3 -11.0(3)
C7_3 N2_3 C17_3 C6_3 119.1(2)
C10_3 N2_3 C17_3 C16_3 167.85(18)
C7_3 N2_3 C17_3 C16_3 -62.1(2)
C5_3 C16_3 C17_3 C6_3 -3.4(3)
F1_3 C16_3 C17_3 C6_3 174.98(17)
C5_3 C16_3 C17_3 N2_3 177.74(19)
F1_3 C16_3 C17_3 N2_3 -3.9(3)
N2_3 C17_3 C6_3 C11_3 -179.29(17)
C16_3 C17_3 C6_3 C11_3 1.9(3)
C4_3 N1_3 C11_3 C15_3 0.1(2)
C1_3 N1_3 C11_3 C15_3 179.61(16)
C4_3 N1_3 C11_3 C6_3 -178.06(16)
C1_3 N1_3 C11_3 C6_3 1.4(2)
C5_3 C15_3 C11_3 N1_3 179.12(16)
C14_3 C15_3 C11_3 N1_3 -1.4(3)
C5_3 C15_3 C11_3 C6_3 -2.7(3)
C14_3 C15_3 C11_3 C6_3 176.76(17)
C17_3 C6_3 C11_3 N1_3 179.21(16)
C17_3 C6_3 C11_3 C15_3 1.1(3)
C11_3 N1_3 C4_3 C12_3 2.9(3)
C1_3 N1_3 C4_3 C12_3 -176.61(17)
C14_3 C12_3 C4_3 N1_3 -4.4(3)
C13_3 C12_3 C4_3 N1_3 174.22(16)
C4_3 N1_3 C1_3 C2_3 27.6(3)
C11_3 N1_3 C1_3 C2_3 -151.85(17)
C4_3 N1_3 C1_3 C3_3 98.2(2)
C11_3 N1_3 C1_3 C3_3 -81.3(2)
N1_3 C1_3 C3_3 C2_3 -110.89(18)
N1_3 C1_3 C2_3 C3_3 107.63(19)
C17_3 N2_3 C7_3 C8_3 164.67(17)
C10_3 N2_3 C7_3 C8_3 -62.0(2)
C9_3 N3_3 C8_3 C7_3 -53.8(2)
N2_3 C7_3 C8_3 N3_3 57.7(2)
C8_3 N3_3 C9_3 C10_3 53.3(2)
C17_3 N2_3 C10_3 C9_3 -167.03(17)
C7_3 N2_3 C10_3 C9_3 61.0(2)
N3_3 C9_3 C10_3 N2_3 -56.7(2)
